data_2217476
loop_
_publ_author_name
'Zhang, Lijun'
'Li, Jiarong'
'Shi, Daxin'
'Chen, Jinnan'

_publ_section_title
;
 Redetermination at 113K of
 2,2-tetramethylene-1,2-dihydroquinazolin-4(3<i>H</i>)-one
;
_journal_coeditor_code DN2298
_journal_issue 2
_journal_name_full 'Acta Crystallographica Section E'
_journal_page_first o449
_journal_page_last o449
_journal_paper_doi 10.1107/S1600536807066706
_journal_volume 64
_journal_year 2008
_chemical_formula_iupac 'C12 H14 N2 O'
_chemical_formula_moiety 'C12 H14 N2 O'
_chemical_formula_sum 'C12 H14 N2 O'
_chemical_formula_weight 202.25
_chemical_name_common
;
2,2-tetramethylene-1,2-dihydroquinazolin-4(3H)-one
;
_chemical_name_systematic
;
spiro[cyclopentane-1,2'(1'H)-quinazolin]-4'(3'<i>H</i>)-one]
;
_space_group_IT_number 61
_symmetry_cell_setting orthorhombic
_symmetry_space_group_name_Hall '-P 2ac 2ab'
_symmetry_space_group_name_H-M 'P b c a'
_atom_sites_solution_hydrogens geom
_atom_sites_solution_primary direct
_atom_sites_solution_secondary difmap
_audit_creation_method SHELXL97
_cell_angle_alpha 90.00
_cell_angle_beta 90.00
_cell_angle_gamma 90.00
_cell_formula_units_Z 8
_cell_length_a 10.3872(12)
_cell_length_b 12.0252(13)
_cell_length_c 16.3027(19)
_cell_measurement_reflns_used 5598
_cell_measurement_temperature 113(2)
_cell_measurement_theta_max 27.9
_cell_measurement_theta_min 2.6
_cell_volume 2036.3(4)
_computing_cell_refinement 'CrystalClear (Rigaku, 2004)'
_computing_data_collection 'CrystalClear (Rigaku, 2004)'
_computing_data_reduction 'CrystalClear (Rigaku, 2004)'
_computing_molecular_graphics
;
ORTEPIII (Burnett & Johnson, 1996), ORTEP-3 for Windows (Farrugia,
1997) and
CAMERON (Watkin et al., 1993)
;
_computing_publication_material 'SHELXL97 (Sheldrick, 1997)'
_computing_structure_refinement 'SHELXL97 (Sheldrick, 1997)'
_computing_structure_solution 'SHELXS97 (Sheldrick, 1997)'
_diffrn_ambient_temperature 113(2)
_diffrn_detector_area_resol_mean 7.31
_diffrn_measured_fraction_theta_full 0.993
_diffrn_measured_fraction_theta_max 0.993
_diffrn_measurement_device_type 'Rigaku Saturn'
_diffrn_measurement_method \w
_diffrn_radiation_monochromator confocal
_diffrn_radiation_source 'rotating anode'
_diffrn_radiation_type MoK\a
_diffrn_radiation_wavelength 0.71070
_diffrn_reflns_av_R_equivalents 0.0330
_diffrn_reflns_av_sigmaI/netI 0.0177
_diffrn_reflns_limit_h_max 13
_diffrn_reflns_limit_h_min -13
_diffrn_reflns_limit_k_max 15
_diffrn_reflns_limit_k_min -15
_diffrn_reflns_limit_l_max 21
_diffrn_reflns_limit_l_min -21
_diffrn_reflns_number 23533
_diffrn_reflns_theta_full 27.85
_diffrn_reflns_theta_max 27.85
_diffrn_reflns_theta_min 2.88
_exptl_absorpt_coefficient_mu 0.086
_exptl_absorpt_correction_T_max 0.984
_exptl_absorpt_correction_T_min 0.972
_exptl_absorpt_correction_type multi-scan
_exptl_absorpt_process_details '(Jacobson, 1998)'
_exptl_crystal_colour colorless
_exptl_crystal_density_diffrn 1.319
_exptl_crystal_density_method 'not measured'
_exptl_crystal_description prism
_exptl_crystal_F_000 864
_exptl_crystal_size_max 0.26
_exptl_crystal_size_mid 0.24
_exptl_crystal_size_min 0.16
_refine_diff_density_max 0.306
_refine_diff_density_min -0.227
_refine_ls_extinction_method none
_refine_ls_goodness_of_fit_ref 1.087
_refine_ls_hydrogen_treatment mixed
_refine_ls_matrix_type full
_refine_ls_number_parameters 142
_refine_ls_number_reflns 2403
_refine_ls_number_restraints 2
_refine_ls_restrained_S_all 1.087
_refine_ls_R_factor_all 0.0452
_refine_ls_R_factor_gt 0.0413
_refine_ls_shift/su_max 0.001
_refine_ls_shift/su_mean 0.000
_refine_ls_structure_factor_coef Fsqd
_refine_ls_weighting_details 'calc w=1/[\s^2^(Fo^2^)+(0.0476P)^2^+0.9123P] where P=(Fo^2^+2Fc^2^)/3'
_refine_ls_weighting_scheme calc
_refine_ls_wR_factor_gt 0.1012
_refine_ls_wR_factor_ref 0.1038
_reflns_number_gt 2200
_reflns_number_total 2403
_reflns_threshold_expression I>2\s(I)
_cod_data_source_file dn2298.cif
_cod_data_source_block I
_cod_database_code 2217476
_cod_database_fobs_code 2217476

loop_
_symmetry_equiv_pos_as_xyz
'x, y, z'
'-x+1/2, y+1/2, z'
'x, -y+1/2, z+1/2'
'-x+1/2, -y, z+1/2'
'-x, -y, -z'
'x-1/2, -y-1/2, -z'
'-x, y-1/2, -z-1/2'
'x-1/2, y, -z-1/2'

loop_
_atom_site_type_symbol
_atom_site_label
_atom_site_fract_x
_atom_site_fract_y
_atom_site_fract_z
_atom_site_U_iso_or_equiv
_atom_site_adp_type
_atom_site_calc_flag
_atom_site_refinement_flags
_atom_site_occupancy
O O1 0.08554(8) 0.58043(6) 0.58072(5) 0.01704(19) Uani d . 1
N N1 0.14762(9) 0.42225(8) 0.51639(6) 0.0162(2) Uani d D 1
H H1 0.0821(11) 0.4272(12) 0.4846(8) 0.019 Uiso d D 1
N N2 0.30566(10) 0.30494(8) 0.57191(6) 0.0176(2) Uani d D 1
H H2 0.3437(13) 0.2417(9) 0.5745(9) 0.021 Uiso d D 1
C C1 0.27524(10) 0.48724(9) 0.62879(6) 0.0149(2) Uani d . 1
C C2 0.34067(10) 0.38442(9) 0.62795(7) 0.0155(2) Uani d . 1
C C3 0.43548(11) 0.36400(10) 0.68791(7) 0.0189(2) Uani d . 1
H H3 0.4778 0.2959 0.6891 0.023 Uiso calc R 1
C C4 0.46564(11) 0.44475(10) 0.74485(7) 0.0208(3) Uani d . 1
H H4 0.5295 0.4308 0.7835 0.025 Uiso calc R 1
C C5 0.40171(12) 0.54737(10) 0.74554(7) 0.0210(3) Uani d . 1
H H5 0.4232 0.6013 0.7840 0.025 Uiso calc R 1
C C6 0.30602(11) 0.56750(9) 0.68820(7) 0.0186(2) Uani d . 1
H H6 0.2618 0.6347 0.6891 0.022 Uiso calc R 1
C C7 0.16430(10) 0.50191(9) 0.57324(7) 0.0144(2) Uani d . 1
C C8 0.24515(11) 0.33881(9) 0.49553(6) 0.0148(2) Uani d . 1
C C9 0.18435(11) 0.23692(10) 0.45265(7) 0.0182(2) Uani d . 1
H H9A 0.1703 0.1774 0.4918 0.022 Uiso calc R 1
H H9B 0.1023 0.2568 0.4283 0.022 Uiso calc R 1
C C10 0.27944(13) 0.20002(11) 0.38614(9) 0.0300(3) Uani d . 1
H H10A 0.3038 0.1229 0.3942 0.036 Uiso calc R 1
H H10B 0.2410 0.2075 0.3322 0.036 Uiso calc R 1
C C11 0.39717(12) 0.27571(10) 0.39391(8) 0.0229(3) Uani d . 1
H H11A 0.4620 0.2424 0.4290 0.027 Uiso calc R 1
H H11B 0.4348 0.2906 0.3406 0.027 Uiso calc R 1
C C12 0.34353(11) 0.38216(10) 0.43211(7) 0.0195(2) Uani d . 1
H H12A 0.3019 0.4282 0.3911 0.023 Uiso calc R 1
H H12B 0.4111 0.4248 0.4585 0.023 Uiso calc R 1

loop_
_atom_site_aniso_label
_atom_site_aniso_U_11
_atom_site_aniso_U_22
_atom_site_aniso_U_33
_atom_site_aniso_U_12
_atom_site_aniso_U_13
_atom_site_aniso_U_23
O1 0.0156(4) 0.0139(4) 0.0217(4) 0.0012(3) -0.0010(3) -0.0011(3)
N1 0.0137(4) 0.0154(4) 0.0194(5) 0.0023(3) -0.0038(4) -0.0026(4)
N2 0.0213(5) 0.0138(5) 0.0178(5) 0.0050(4) -0.0044(4) -0.0006(4)
C1 0.0145(5) 0.0152(5) 0.0149(5) -0.0015(4) 0.0004(4) 0.0010(4)
C2 0.0144(5) 0.0165(5) 0.0155(5) -0.0010(4) 0.0016(4) 0.0010(4)
C3 0.0180(5) 0.0210(5) 0.0178(5) 0.0034(4) 0.0003(4) 0.0027(4)
C4 0.0179(5) 0.0287(6) 0.0157(5) -0.0010(5) -0.0031(4) 0.0020(5)
C5 0.0231(6) 0.0220(6) 0.0180(5) -0.0051(5) -0.0032(4) -0.0020(4)
C6 0.0204(6) 0.0161(5) 0.0194(6) -0.0017(4) -0.0002(4) -0.0007(4)
C7 0.0140(5) 0.0132(5) 0.0159(5) -0.0015(4) 0.0018(4) 0.0015(4)
C8 0.0141(5) 0.0134(5) 0.0168(5) 0.0015(4) -0.0010(4) -0.0008(4)
C9 0.0164(5) 0.0171(5) 0.0212(5) -0.0009(4) -0.0007(4) -0.0035(4)
C10 0.0310(7) 0.0266(7) 0.0324(7) -0.0065(5) 0.0113(6) -0.0128(5)
C11 0.0196(6) 0.0256(6) 0.0235(6) 0.0013(5) 0.0037(5) -0.0038(5)
C12 0.0199(6) 0.0187(6) 0.0198(5) -0.0028(4) 0.0021(4) 0.0002(4)

loop_
_atom_type_symbol
_atom_type_description
_atom_type_scat_dispersion_real
_atom_type_scat_dispersion_imag
_atom_type_scat_source
C C 0.0033 0.0016 'International Tables Vol C Tables 4.2.6.8 and 6.1.1.4'
H H 0.0000 0.0000 'International Tables Vol C Tables 4.2.6.8 and 6.1.1.4'
N N 0.0061 0.0033 'International Tables Vol C Tables 4.2.6.8 and 6.1.1.4'
O O 0.0106 0.0060 'International Tables Vol C Tables 4.2.6.8 and 6.1.1.4'

loop_
_geom_angle_atom_site_label_1
_geom_angle_atom_site_label_2
_geom_angle_atom_site_label_3
_geom_angle
C7 N1 C8 123.96(9)
C7 N1 H1 118.0(9)
C8 N1 H1 117.1(10)
C2 N2 C8 119.36(9)
C2 N2 H2 117.6(10)
C8 N2 H2 119.3(10)
C6 C1 C2 119.95(10)
C6 C1 C7 121.25(10)
C2 C1 C7 118.35(10)
N2 C2 C3 121.74(10)
N2 C2 C1 119.31(10)
C3 C2 C1 118.85(10)
C4 C3 C2 120.19(11)
C4 C3 H3 119.9
C2 C3 H3 119.9
C3 C4 C5 121.17(11)
C3 C4 H4 119.4
C5 C4 H4 119.4
C6 C5 C4 119.23(11)
C6 C5 H5 120.4
C4 C5 H5 120.4
C5 C6 C1 120.57(11)
C5 C6 H6 119.7
C1 C6 H6 119.7
O1 C7 N1 121.26(10)
O1 C7 C1 122.62(10)
N1 C7 C1 116.01(9)
N2 C8 N1 106.98(9)
N2 C8 C12 112.46(9)
N1 C8 C12 112.43(9)
N2 C8 C9 110.01(9)
N1 C8 C9 111.42(9)
C12 C8 C9 103.60(9)
C10 C9 C8 106.63(9)
C10 C9 H9A 110.4
C8 C9 H9A 110.4
C10 C9 H9B 110.4
C8 C9 H9B 110.4
H9A C9 H9B 108.6
C11 C10 C9 106.53(10)
C11 C10 H10A 110.4
C9 C10 H10A 110.4
C11 C10 H10B 110.4
C9 C10 H10B 110.4
H10A C10 H10B 108.6
C12 C11 C10 103.92(10)
C12 C11 H11A 111.0
C10 C11 H11A 111.0
C12 C11 H11B 111.0
C10 C11 H11B 111.0
H11A C11 H11B 109.0
C11 C12 C8 103.37(9)
C11 C12 H12A 111.1
C8 C12 H12A 111.1
C11 C12 H12B 111.1
C8 C12 H12B 111.1
H12A C12 H12B 109.1

loop_
_geom_bond_atom_site_label_1
_geom_bond_atom_site_label_2
_geom_bond_distance
O1 C7 1.2553(13)
N1 C7 1.3442(14)
N1 C8 1.4659(14)
N1 H1 0.857(9)
N2 C2 1.3712(15)
N2 C8 1.4531(14)
N2 H2 0.857(9)
C1 C6 1.4041(15)
C1 C2 1.4110(15)
C1 C7 1.4762(15)
C2 C3 1.4091(16)
C3 C4 1.3794(16)
C3 H3 0.9300
C4 C5 1.4014(17)
C4 H4 0.9300
C5 C6 1.3857(16)
C5 H5 0.9300
C6 H6 0.9300
C8 C12 1.5443(15)
C8 C9 1.5456(15)
C9 C10 1.5323(17)
C9 H9A 0.9700
C9 H9B 0.9700
C10 C11 1.5297(17)
C10 H10A 0.9700
C10 H10B 0.9700
C11 C12 1.5287(17)
C11 H11A 0.9700
C11 H11B 0.9700
C12 H12A 0.9700
C12 H12B 0.9700

loop_
_geom_hbond_atom_site_label_D
_geom_hbond_atom_site_label_H
_geom_hbond_atom_site_label_A
_geom_hbond_site_symmetry_A
_geom_hbond_distance_DH
_geom_hbond_distance_HA
_geom_hbond_distance_DA
_geom_hbond_angle_DHA
N1 H1 O1 5_566 0.857(9) 2.043(9) 2.8936(12) 171.2(14)
N2 H2 O1 2_545 0.857(9) 2.077(9) 2.9303(13) 173.3(14)

loop_
_cod_related_entry_id
_cod_related_entry_database
_cod_related_entry_code
1 ChemSpider 1032447
